data_4509768
loop_
_publ_author_name
'Liu, Yuzhou'
'Ward, Michael D.'

_publ_section_title
;
 Molecular Capsules in Modular Frameworks
;
_journal_issue 9
_journal_name_full 'Crystal Growth &amp; Design'
_journal_page_first 3859
_journal_paper_doi 10.1021/cg9008009
_journal_volume 9
_journal_year 2009
_chemical_formula_sum 'C28 H36 N12 O16 S8'
_chemical_formula_weight 1053.17
_chemical_name_systematic
; 
 ? 
;
_space_group_IT_number 14
_symmetry_cell_setting monoclinic
_symmetry_space_group_name_Hall '-P 2yn'
_symmetry_space_group_name_H-M 'P 1 21/n 1'
_atom_sites_solution_hydrogens geom
_atom_sites_solution_primary direct
_atom_sites_solution_secondary difmap
_audit_creation_method SHELXL-97
_cell_angle_alpha 90.00
_cell_angle_beta 90.829(11)
_cell_angle_gamma 90.00
_cell_formula_units_Z 4
_cell_length_a 12.821(2)
_cell_length_b 24.344(4)
_cell_length_c 13.9498(19)
_cell_measurement_reflns_used 2085
_cell_measurement_temperature 100(2)
_cell_measurement_theta_max 0.00
_cell_measurement_theta_min 0.00
_cell_volume 4353.5(12)
_computing_cell_refinement 'Bruker SMART'
_computing_data_collection 'Bruker SMART'
_computing_data_reduction 'Bruker SAINT'
_computing_molecular_graphics 'Bruker SHELXTL'
_computing_publication_material 'Bruker SHELXTL'
_computing_structure_refinement 'SHELXL-97 (Sheldrick, 2008)'
_computing_structure_solution 'SHELXS-97 (Sheldrick, 2008)'
_diffrn_ambient_temperature 100(2)
_diffrn_measured_fraction_theta_full 1.000
_diffrn_measured_fraction_theta_max 1.000
_diffrn_measurement_device_type 'CCD area detector'
_diffrn_measurement_method 'phi and omega scans'
_diffrn_radiation_monochromator graphite
_diffrn_radiation_source 'fine-focus sealed tube'
_diffrn_radiation_type MoK\a
_diffrn_radiation_wavelength 0.71073
_diffrn_reflns_av_R_equivalents 0.1857
_diffrn_reflns_av_sigmaI/netI 0.1323
_diffrn_reflns_limit_h_max 15
_diffrn_reflns_limit_h_min -14
_diffrn_reflns_limit_k_max 29
_diffrn_reflns_limit_k_min -27
_diffrn_reflns_limit_l_max 16
_diffrn_reflns_limit_l_min -16
_diffrn_reflns_number 51534
_diffrn_reflns_theta_full 25.20
_diffrn_reflns_theta_max 25.20
_diffrn_reflns_theta_min 1.67
_exptl_absorpt_coefficient_mu 0.492
_exptl_absorpt_correction_T_max 0.9854
_exptl_absorpt_correction_T_min 0.9617
_exptl_absorpt_correction_type multi-scan
_exptl_absorpt_process_details sadabs
_exptl_crystal_colour colourless
_exptl_crystal_density_diffrn 1.607
_exptl_crystal_density_method 'not measured'
_exptl_crystal_description block
_exptl_crystal_F_000 2176
_exptl_crystal_size_max 0.08
_exptl_crystal_size_mid 0.07
_exptl_crystal_size_min 0.03
_refine_diff_density_max 0.509
_refine_diff_density_min -0.382
_refine_diff_density_rms 0.087
_refine_ls_extinction_method none
_refine_ls_goodness_of_fit_ref 0.895
_refine_ls_hydrogen_treatment constr
_refine_ls_matrix_type full
_refine_ls_number_parameters 577
_refine_ls_number_reflns 7849
_refine_ls_number_restraints 0
_refine_ls_restrained_S_all 0.895
_refine_ls_R_factor_all 0.1408
_refine_ls_R_factor_gt 0.0519
_refine_ls_shift/su_max 0.000
_refine_ls_shift/su_mean 0.000
_refine_ls_structure_factor_coef Fsqd
_refine_ls_weighting_details 'calc w=1/[\s^2^(Fo^2^)+(0.0441P)^2^+0.2000P] where P=(Fo^2^+2Fc^2^)/3'
_refine_ls_weighting_scheme calc
_refine_ls_wR_factor_gt 0.0978
_refine_ls_wR_factor_ref 0.1260
_reflns_number_gt 3831
_reflns_number_total 7849
_reflns_threshold_expression >2sigma(I)
_cod_data_source_file cg9008009sup1.cif
_cod_data_source_block Ward_compound_3
_cod_depositor_comments
;
The following automatic conversions were performed:

'_symmetry_cell_setting' value 'Monoclinic' changed to 'monoclinic'
according to /home/saulius/struct/CIF-dictionaries/cif_core.dic
dictionary named 'cif_core.dic' version 2.4.2 from 2011-04-26.

Automatic conversion script
Id: cif_fix_values 1891 2012-01-12 08:04:46Z andrius 
;
_cod_original_cell_volume 4353.6(12)
_cod_original_sg_symbol_H-M P2(1)/n
_cod_database_code 4509768

loop_
_symmetry_equiv_pos_as_xyz
'x, y, z'
'-x+1/2, y+1/2, -z+1/2'
'-x, -y, -z'
'x-1/2, -y-1/2, z-1/2'

loop_
_atom_site_label
_atom_site_type_symbol
_atom_site_fract_x
_atom_site_fract_y
_atom_site_fract_z
_atom_site_U_iso_or_equiv
_atom_site_adp_type
_atom_site_occupancy
_atom_site_symmetry_multiplicity
_atom_site_calc_flag
_atom_site_refinement_flags
C1 C 0.6785(4) 0.3142(2) 0.3788(3) 0.0249(12) Uani 1 1 d .
H1 H 0.7134 0.3275 0.3238 0.030 Uiso 1 1 calc R
C2 C 0.6008(4) 0.3459(2) 0.4189(3) 0.0225(12) Uani 1 1 d .
C3 C 0.5460(4) 0.3252(2) 0.4966(3) 0.0238(12) Uani 1 1 d .
H3 H 0.4901 0.3458 0.5225 0.029 Uiso 1 1 calc R
C4 C 0.5726(4) 0.2748(2) 0.5364(3) 0.0216(12) Uani 1 1 d .
C5 C 0.6542(4) 0.2439(2) 0.4978(3) 0.0244(12) Uani 1 1 d .
C6 C 0.7067(4) 0.2638(2) 0.4168(3) 0.0236(12) Uani 1 1 d .
C7 C 0.9170(4) 0.2622(2) 0.4187(3) 0.0217(12) Uani 1 1 d .
C8 C 0.9513(4) 0.3119(2) 0.3808(3) 0.0205(12) Uani 1 1 d .
H8 H 0.9185 0.3260 0.3245 0.025 Uiso 1 1 calc R
C9 C 1.0317(4) 0.3409(2) 0.4232(3) 0.0239(12) Uani 1 1 d .
C10 C 1.0825(4) 0.3183(2) 0.5044(3) 0.0220(12) Uani 1 1 d .
H10 H 1.1400 0.3373 0.5326 0.026 Uiso 1 1 calc R
C11 C 1.0507(4) 0.2695(2) 0.5435(3) 0.0241(12) Uani 1 1 d .
C12 C 0.9663(4) 0.2409(2) 0.5014(3) 0.0240(12) Uani 1 1 d .
C13 C 1.0810(4) 0.3283(2) 0.7687(3) 0.0224(12) Uani 1 1 d .
H13 H 1.1387 0.3451 0.7385 0.027 Uiso 1 1 calc R
C14 C 1.0317(4) 0.3555(2) 0.8435(3) 0.0224(12) Uani 1 1 d .
C15 C 0.9493(4) 0.3295(2) 0.8889(3) 0.0238(12) Uani 1 1 d .
H15 H 0.9165 0.3472 0.9412 0.029 Uiso 1 1 calc R
C16 C 0.9143(4) 0.2783(2) 0.8597(3) 0.0243(12) Uani 1 1 d .
C17 C 0.9613(4) 0.2522(2) 0.7812(3) 0.0241(12) Uani 1 1 d .
C18 C 1.0471(4) 0.2771(2) 0.7377(3) 0.0244(12) Uani 1 1 d .
C19 C 0.6741(4) 0.3327(2) 0.8833(3) 0.0256(12) Uani 1 1 d .
H19 H 0.7084 0.3501 0.9360 0.031 Uiso 1 1 calc R
C20 C 0.5964(4) 0.3605(2) 0.8340(3) 0.0235(12) Uani 1 1 d .
C21 C 0.5438(4) 0.3343(2) 0.7593(3) 0.0260(12) Uani 1 1 d .
H21 H 0.4886 0.3527 0.7264 0.031 Uiso 1 1 calc R
C22 C 0.5715(4) 0.2810(2) 0.7320(3) 0.0218(12) Uani 1 1 d .
C23 C 0.6534(4) 0.2536(2) 0.7789(3) 0.0219(11) Uani 1 1 d .
C24 C 0.7034(4) 0.2796(2) 0.8574(3) 0.0241(12) Uani 1 1 d .
O1 O 0.5115(3) 0.43977(14) 0.4437(3) 0.0404(10) Uani 1 1 d .
O2 O 0.6828(3) 0.43759(14) 0.3750(2) 0.0324(9) Uani 1 1 d .
O3 O 0.5353(3) 0.40868(15) 0.2792(2) 0.0334(9) Uani 1 1 d .
O4 O 0.6863(3) 0.19524(14) 0.5359(2) 0.0344(9) Uani 1 1 d .
H4C H 0.6496 0.1923 0.5944 0.041 Uiso 1 1 d R
O5 O 1.0212(3) 0.41255(14) 0.2863(2) 0.0311(9) Uani 1 1 d .
O6 O 1.1817(3) 0.40781(14) 0.3811(2) 0.0292(9) Uani 1 1 d .
O7 O 1.0261(3) 0.44600(14) 0.4507(2) 0.0311(9) Uani 1 1 d .
O8 O 0.9335(3) 0.19364(14) 0.5425(2) 0.0336(9) Uani 1 1 d .
H8C H 0.8577 0.1880 0.5164 0.040 Uiso 1 1 d R
O9 O 0.9220(3) 0.20321(14) 0.7515(2) 0.0329(9) Uani 1 1 d .
H9C H 0.9764 0.2001 0.6960 0.039 Uiso 1 1 d R
O10 O 1.1828(3) 0.42356(13) 0.8768(2) 0.0264(8) Uani 1 1 d .
O11 O 1.0238(3) 0.43425(14) 0.9676(2) 0.0307(9) Uani 1 1 d .
O12 O 1.0273(3) 0.45793(13) 0.7979(2) 0.0296(9) Uani 1 1 d .
O13 O 0.5144(3) 0.43190(14) 0.9501(2) 0.0361(10) Uani 1 1 d .
O14 O 0.5177(3) 0.45353(14) 0.7794(2) 0.0319(9) Uani 1 1 d .
O15 O 0.6769(3) 0.45413(13) 0.8739(2) 0.0295(9) Uani 1 1 d .
O16 O 0.6832(3) 0.20392(14) 0.7474(2) 0.0306(9) Uani 1 1 d .
H16C H 0.7534 0.1945 0.7798 0.037 Uiso 1 1 d R
S1 S 0.57881(10) 0.41313(5) 0.37589(9) 0.0253(3) Uani 1 1 d .
S2 S 0.81065(10) 0.22543(5) 0.36562(9) 0.0279(3) Uani 1 1 d .
S3 S 1.06804(10) 0.40672(5) 0.38147(9) 0.0246(3) Uani 1 1 d .
S4 S 1.11638(10) 0.24220(6) 0.64568(9) 0.0287(3) Uani 1 1 d .
S5 S 1.06895(10) 0.42308(5) 0.87410(9) 0.0241(3) Uani 1 1 d .
S6 S 0.80820(10) 0.24576(6) 0.91890(9) 0.0284(3) Uani 1 1 d .
S7 S 0.57293(10) 0.43018(5) 0.86229(9) 0.0263(3) Uani 1 1 d .
S8 S 0.50164(10) 0.24826(6) 0.63584(9) 0.0271(3) Uani 1 1 d .
C25 C 0.7681(4) 0.0793(2) 0.6312(4) 0.0266(13) Uani 1 1 d .
C26 C 0.2618(5) 0.0566(2) 0.6209(4) 0.0316(14) Uani 1 1 d .
C27 C 0.7600(4) 0.0573(2) 0.1274(4) 0.0255(12) Uani 1 1 d .
C28 C 0.7664(4) 0.4546(2) 0.6228(4) 0.0284(13) Uani 1 1 d .
N1 N 0.1596(4) 0.05236(19) 0.6188(3) 0.0421(13) Uani 1 1 d .
H1A H 0.1264 0.0476 0.5638 0.050 Uiso 1 1 calc R
H1B H 0.1244 0.0543 0.6724 0.050 Uiso 1 1 calc R
N2 N 0.3137(3) 0.05354(18) 0.5399(3) 0.0372(12) Uani 1 1 d .
H2A H 0.2798 0.0487 0.4852 0.045 Uiso 1 1 calc R
H2B H 0.3822 0.0563 0.5406 0.045 Uiso 1 1 calc R
N3 N 0.3110(3) 0.06419(18) 0.7044(3) 0.0350(12) Uani 1 1 d .
H3A H 0.2752 0.0664 0.7576 0.042 Uiso 1 1 calc R
H3B H 0.3794 0.0671 0.7064 0.042 Uiso 1 1 calc R
N4 N 0.6653(3) 0.07657(17) 0.6295(3) 0.0346(12) Uani 1 1 d .
H4A H 0.6307 0.0770 0.6835 0.042 Uiso 1 1 calc R
H4B H 0.6313 0.0743 0.5743 0.042 Uiso 1 1 calc R
N5 N 0.8184(3) 0.07982(17) 0.5488(3) 0.0307(11) Uani 1 1 d .
H5A H 0.7832 0.0784 0.4942 0.037 Uiso 1 1 calc R
H5B H 0.8870 0.0816 0.5487 0.037 Uiso 1 1 calc R
N6 N 0.8179(3) 0.08259(17) 0.7146(3) 0.0324(11) Uani 1 1 d .
H6A H 0.7825 0.0830 0.7681 0.039 Uiso 1 1 calc R
H6B H 0.8864 0.0844 0.7166 0.039 Uiso 1 1 calc R
N7 N 0.6570(3) 0.05320(17) 0.1250(3) 0.0339(12) Uani 1 1 d .
H7A H 0.6231 0.0540 0.0697 0.041 Uiso 1 1 calc R
H7B H 0.6224 0.0497 0.1787 0.041 Uiso 1 1 calc R
N8 N 0.8118(3) 0.06257(17) 0.0467(3) 0.0351(12) Uani 1 1 d .
H8A H 0.7779 0.0633 -0.0086 0.042 Uiso 1 1 calc R
H8B H 0.8802 0.0653 0.0482 0.042 Uiso 1 1 calc R
N9 N 0.8092(3) 0.05819(17) 0.2116(3) 0.0337(12) Uani 1 1 d .
H9A H 0.8774 0.0623 0.2143 0.040 Uiso 1 1 calc R
H9B H 0.7737 0.0546 0.2648 0.040 Uiso 1 1 calc R
N10 N 0.6635(4) 0.45917(18) 0.6183(3) 0.0387(12) Uani 1 1 d .
H10A H 0.6307 0.4574 0.5626 0.046 Uiso 1 1 calc R
H10B H 0.6279 0.4639 0.6712 0.046 Uiso 1 1 calc R
N11 N 0.8192(3) 0.44745(18) 0.5433(3) 0.0360(12) Uani 1 1 d .
H11A H 0.7861 0.4457 0.4877 0.043 Uiso 1 1 calc R
H11B H 0.8876 0.4444 0.5459 0.043 Uiso 1 1 calc R
N12 N 0.8148(3) 0.45797(19) 0.7074(3) 0.0410(13) Uani 1 1 d .
H12A H 0.8832 0.4554 0.7112 0.049 Uiso 1 1 calc R
H12B H 0.7784 0.4627 0.7598 0.049 Uiso 1 1 calc R

loop_
_atom_site_aniso_label
_atom_site_aniso_U_11
_atom_site_aniso_U_22
_atom_site_aniso_U_33
_atom_site_aniso_U_23
_atom_site_aniso_U_13
_atom_site_aniso_U_12
C1 0.029(3) 0.031(3) 0.015(3) -0.001(2) -0.002(2) -0.004(2)
C2 0.020(3) 0.028(3) 0.020(3) -0.003(2) 0.000(2) -0.003(2)
C3 0.025(3) 0.023(3) 0.024(3) -0.002(2) -0.002(2) -0.001(2)
C4 0.018(3) 0.029(3) 0.018(3) 0.000(2) -0.004(2) -0.004(2)
C5 0.025(3) 0.019(3) 0.029(3) -0.003(2) -0.011(2) -0.005(2)
C6 0.022(3) 0.030(3) 0.019(3) -0.005(2) 0.001(2) 0.001(2)
C7 0.019(3) 0.028(3) 0.018(3) -0.005(2) 0.005(2) -0.002(2)
C8 0.021(3) 0.027(3) 0.014(2) -0.001(2) 0.000(2) 0.002(2)
C9 0.019(3) 0.031(3) 0.022(3) -0.003(2) 0.004(2) 0.001(2)
C10 0.018(3) 0.028(3) 0.020(3) -0.005(2) 0.002(2) 0.001(2)
C11 0.027(3) 0.026(3) 0.019(3) -0.004(2) 0.004(2) 0.007(2)
C12 0.023(3) 0.026(3) 0.024(3) -0.004(2) 0.003(2) 0.001(2)
C13 0.022(3) 0.023(3) 0.022(3) 0.006(2) 0.001(2) 0.004(2)
C14 0.022(3) 0.024(3) 0.021(3) 0.002(2) -0.005(2) 0.001(2)
C15 0.023(3) 0.028(3) 0.021(3) 0.001(2) -0.005(2) 0.000(2)
C16 0.020(3) 0.032(3) 0.021(3) 0.005(2) 0.000(2) -0.002(2)
C17 0.021(3) 0.027(3) 0.023(3) 0.009(3) -0.007(2) -0.001(2)
C18 0.025(3) 0.028(3) 0.020(3) 0.003(2) -0.001(2) 0.006(2)
C19 0.023(3) 0.033(3) 0.021(3) 0.003(2) 0.001(2) -0.007(2)
C20 0.020(3) 0.032(3) 0.019(3) 0.004(2) 0.005(2) -0.004(2)
C21 0.019(3) 0.031(3) 0.028(3) 0.009(3) 0.004(2) -0.004(2)
C22 0.023(3) 0.023(3) 0.020(3) 0.002(2) 0.005(2) -0.008(2)
C23 0.016(3) 0.027(3) 0.023(3) 0.005(2) 0.000(2) -0.004(2)
C24 0.020(3) 0.030(3) 0.022(3) 0.009(2) 0.002(2) -0.001(2)
O1 0.046(3) 0.036(2) 0.040(2) 0.0050(19) 0.017(2) 0.0125(19)
O2 0.033(2) 0.034(2) 0.030(2) 0.0041(17) -0.0047(17) -0.0126(17)
O3 0.028(2) 0.047(2) 0.0252(19) 0.0086(18) -0.0109(16) -0.0026(18)
O4 0.042(3) 0.032(2) 0.030(2) 0.0036(18) 0.0064(18) 0.0063(18)
O5 0.026(2) 0.045(2) 0.0224(19) 0.0073(17) -0.0057(16) -0.0038(17)
O6 0.019(2) 0.042(2) 0.0265(19) -0.0009(17) 0.0027(15) -0.0067(17)
O7 0.031(2) 0.029(2) 0.034(2) -0.0058(17) 0.0060(17) 0.0006(16)
O8 0.030(2) 0.033(2) 0.038(2) 0.0020(18) -0.0095(17) -0.0072(17)
O9 0.034(2) 0.027(2) 0.037(2) -0.0017(18) 0.0067(18) -0.0061(17)
O10 0.021(2) 0.036(2) 0.0224(18) -0.0002(16) 0.0010(15) -0.0002(16)
O11 0.027(2) 0.038(2) 0.027(2) -0.0074(17) 0.0063(16) -0.0026(17)
O12 0.031(2) 0.030(2) 0.028(2) 0.0081(17) -0.0050(17) 0.0000(17)
O13 0.040(2) 0.047(3) 0.0218(19) -0.0035(18) 0.0156(17) 0.0040(19)
O14 0.028(2) 0.034(2) 0.034(2) 0.0047(18) -0.0074(17) 0.0053(17)
O15 0.029(2) 0.030(2) 0.0293(19) -0.0004(17) -0.0019(16) -0.0027(17)
O16 0.035(2) 0.026(2) 0.031(2) -0.0025(17) -0.0036(17) 0.0042(17)
S1 0.0264(8) 0.0261(8) 0.0234(7) 0.0030(6) 0.0013(6) 0.0012(6)
S2 0.0272(8) 0.0309(8) 0.0255(7) -0.0094(6) -0.0005(6) -0.0008(6)
S3 0.0212(8) 0.0304(8) 0.0223(7) -0.0015(6) 0.0023(6) -0.0014(6)
S4 0.0284(8) 0.0340(9) 0.0237(7) -0.0031(6) -0.0022(6) 0.0090(6)
S5 0.0229(8) 0.0286(8) 0.0208(7) -0.0010(6) 0.0014(6) -0.0013(6)
S6 0.0260(8) 0.0340(8) 0.0252(7) 0.0090(6) -0.0018(5) -0.0012(6)
S7 0.0234(8) 0.0308(8) 0.0247(7) -0.0009(6) 0.0024(6) 0.0009(6)
S8 0.0253(7) 0.0330(8) 0.0229(7) 0.0021(6) -0.0013(5) -0.0085(6)
C25 0.024(3) 0.031(3) 0.025(3) 0.003(2) -0.001(2) 0.001(2)
C26 0.031(4) 0.031(3) 0.033(3) 0.006(3) 0.002(3) 0.006(3)
C27 0.022(3) 0.027(3) 0.027(3) 0.000(2) -0.001(2) 0.002(2)
C28 0.025(3) 0.030(3) 0.030(3) 0.004(3) 0.003(3) -0.004(2)
N1 0.026(3) 0.077(4) 0.023(2) -0.001(2) 0.006(2) -0.001(3)
N2 0.027(3) 0.055(3) 0.030(3) 0.007(2) 0.005(2) -0.002(2)
N3 0.022(3) 0.058(3) 0.025(3) -0.001(2) -0.001(2) 0.001(2)
N4 0.028(3) 0.056(3) 0.020(2) 0.003(2) 0.000(2) -0.001(2)
N5 0.023(3) 0.047(3) 0.022(2) 0.002(2) 0.005(2) -0.004(2)
N6 0.025(3) 0.050(3) 0.022(2) 0.002(2) 0.000(2) 0.002(2)
N7 0.027(3) 0.051(3) 0.024(2) 0.002(2) -0.001(2) 0.007(2)
N8 0.029(3) 0.049(3) 0.027(3) 0.003(2) 0.007(2) -0.002(2)
N9 0.022(3) 0.046(3) 0.033(3) -0.005(2) -0.001(2) -0.005(2)
N10 0.030(3) 0.065(4) 0.020(2) 0.002(2) 0.002(2) -0.003(2)
N11 0.022(3) 0.065(3) 0.022(2) -0.002(2) 0.006(2) 0.000(2)
N12 0.026(3) 0.070(4) 0.027(3) -0.002(2) -0.003(2) 0.002(2)

loop_
_atom_type_symbol
_atom_type_description
_atom_type_scat_dispersion_real
_atom_type_scat_dispersion_imag
_atom_type_scat_source
C C 0.0033 0.0016 'International Tables Vol C Tables 4.2.6.8 and 6.1.1.4'
H H 0.0000 0.0000 'International Tables Vol C Tables 4.2.6.8 and 6.1.1.4'
N N 0.0061 0.0033 'International Tables Vol C Tables 4.2.6.8 and 6.1.1.4'
O O 0.0106 0.0060 'International Tables Vol C Tables 4.2.6.8 and 6.1.1.4'
S S 0.1246 0.1234 'International Tables Vol C Tables 4.2.6.8 and 6.1.1.4'

loop_
_geom_angle_atom_site_label_1
_geom_angle_atom_site_label_2
_geom_angle_atom_site_label_3
_geom_angle
C2 C1 C6 121.7(4)
C2 C1 H1 119.2
C6 C1 H1 119.2
C1 C2 C3 119.2(5)
C1 C2 S1 119.4(4)
C3 C2 S1 121.3(4)
C4 C3 C2 120.4(5)
C4 C3 H3 119.8
C2 C3 H3 119.8
C3 C4 C5 120.1(4)
C3 C4 S8 120.3(4)
C5 C4 S8 119.6(4)
O4 C5 C4 122.7(4)
O4 C5 C6 117.8(4)
C4 C5 C6 119.5(5)
C1 C6 C5 119.1(4)
C1 C6 S2 120.3(4)
C5 C6 S2 120.6(4)
C8 C7 C12 119.4(4)
C8 C7 S2 121.5(4)
C12 C7 S2 119.1(4)
C9 C8 C7 121.4(4)
C9 C8 H8 119.3
C7 C8 H8 119.3
C8 C9 C10 118.7(5)
C8 C9 S3 121.5(4)
C10 C9 S3 119.8(4)
C11 C10 C9 121.4(5)
C11 C10 H10 119.3
C9 C10 H10 119.3
C10 C11 C12 119.5(5)
C10 C11 S4 120.2(4)
C12 C11 S4 120.2(4)
O8 C12 C7 121.4(4)
O8 C12 C11 119.0(4)
C7 C12 C11 119.6(5)
C18 C13 C14 121.2(5)
C18 C13 H13 119.4
C14 C13 H13 119.4
C15 C14 C13 118.6(5)
C15 C14 S5 121.3(4)
C13 C14 S5 120.0(4)
C16 C15 C14 121.4(5)
C16 C15 H15 119.3
C14 C15 H15 119.3
C15 C16 C17 119.6(4)
C15 C16 S6 120.6(4)
C17 C16 S6 119.8(4)
O9 C17 C18 122.5(4)
O9 C17 C16 118.1(4)
C18 C17 C16 119.3(5)
C13 C18 C17 119.8(4)
C13 C18 S4 119.7(4)
C17 C18 S4 120.4(4)
C20 C19 C24 121.3(5)
C20 C19 H19 119.3
C24 C19 H19 119.3
C19 C20 C21 119.2(5)
C19 C20 S7 118.9(4)
C21 C20 S7 121.7(4)
C20 C21 C22 120.5(5)
C20 C21 H21 119.7
C22 C21 H21 119.7
C23 C22 C21 120.4(5)
C23 C22 S8 120.2(4)
C21 C22 S8 119.3(4)
O16 C23 C22 119.4(4)
O16 C23 C24 122.0(4)
C22 C23 C24 118.6(5)
C19 C24 C23 119.8(5)
C19 C24 S6 120.4(4)
C23 C24 S6 119.7(4)
C5 O4 H4C 104.5
C12 O8 H8C 105.0
C17 O9 H9C 92.4
C23 O16 H16C 107.9
O1 S1 O3 114.6(2)
O1 S1 O2 112.1(2)
O3 S1 O2 111.1(2)
O1 S1 C2 106.7(2)
O3 S1 C2 107.6(2)
O2 S1 C2 103.9(2)
C7 S2 C6 98.2(2)
O5 S3 O6 113.2(2)
O5 S3 O7 112.7(2)
O6 S3 O7 111.5(2)
O5 S3 C9 106.3(2)
O6 S3 C9 106.6(2)
O7 S3 C9 105.9(2)
C11 S4 C18 99.4(2)
O12 S5 O10 111.8(2)
O12 S5 O11 113.4(2)
O10 S5 O11 112.6(2)
O12 S5 C14 105.7(2)
O10 S5 C14 106.3(2)
O11 S5 C14 106.3(2)
C24 S6 C16 98.4(2)
O13 S7 O15 112.2(2)
O13 S7 O14 114.0(2)
O15 S7 O14 111.3(2)
O13 S7 C20 108.0(2)
O15 S7 C20 104.4(2)
O14 S7 C20 106.2(2)
C22 S8 C4 99.5(2)
N4 C25 N6 119.2(5)
N4 C25 N5 118.9(5)
N6 C25 N5 121.9(5)
N1 C26 N2 119.3(5)
N1 C26 N3 119.4(5)
N2 C26 N3 121.3(5)
N8 C27 N7 119.9(5)
N8 C27 N9 120.9(5)
N7 C27 N9 119.1(5)
N11 C28 N10 119.7(5)
N11 C28 N12 121.1(5)
N10 C28 N12 119.2(5)
C26 N1 H1A 120.0
C26 N1 H1B 120.0
H1A N1 H1B 120.0
C26 N2 H2A 120.0
C26 N2 H2B 120.0
H2A N2 H2B 120.0
C26 N3 H3A 120.0
C26 N3 H3B 120.0
H3A N3 H3B 120.0
C25 N4 H4A 120.0
C25 N4 H4B 120.0
H4A N4 H4B 120.0
C25 N5 H5A 120.0
C25 N5 H5B 120.0
H5A N5 H5B 120.0
C25 N6 H6A 120.0
C25 N6 H6B 120.0
H6A N6 H6B 120.0
C27 N7 H7A 120.0
C27 N7 H7B 120.0
H7A N7 H7B 120.0
C27 N8 H8A 120.0
C27 N8 H8B 120.0
H8A N8 H8B 120.0
C27 N9 H9A 120.0
C27 N9 H9B 120.0
H9A N9 H9B 120.0
C28 N10 H10A 120.0
C28 N10 H10B 120.0
H10A N10 H10B 120.0
C28 N11 H11A 120.0
C28 N11 H11B 120.0
H11A N11 H11B 120.0
C28 N12 H12A 120.0
C28 N12 H12B 120.0
H12A N12 H12B 120.0

loop_
_geom_bond_atom_site_label_1
_geom_bond_atom_site_label_2
_geom_bond_distance
C1 C2 1.384(6)
C1 C6 1.384(6)
C1 H1 0.9500
C2 C3 1.394(6)
C2 S1 1.765(5)
C3 C4 1.387(6)
C3 H3 0.9500
C4 C5 1.403(6)
C4 S8 1.791(5)
C5 O4 1.361(5)
C5 C6 1.409(6)
C6 S2 1.784(5)
C7 C8 1.393(6)
C7 C12 1.407(6)
C7 S2 1.784(5)
C8 C9 1.376(6)
C8 H8 0.9500
C9 C10 1.410(6)
C9 S3 1.769(5)
C10 C11 1.373(6)
C10 H10 0.9500
C11 C12 1.407(7)
C11 S4 1.774(5)
C12 O8 1.356(6)
C13 C18 1.386(7)
C13 C14 1.395(6)
C13 H13 0.9500
C14 C15 1.392(6)
C14 S5 1.764(5)
C15 C16 1.384(7)
C15 H15 0.9500
C16 C17 1.409(7)
C16 S6 1.786(5)
C17 O9 1.358(6)
C17 C18 1.402(6)
C18 S4 1.787(5)
C19 C20 1.380(7)
C19 C24 1.395(7)
C19 H19 0.9500
C20 C21 1.389(7)
C20 S7 1.768(5)
C21 C22 1.400(7)
C21 H21 0.9500
C22 C23 1.398(6)
C22 S8 1.789(5)
C23 O16 1.344(6)
C23 C24 1.411(7)
C24 S6 1.785(5)
O1 S1 1.443(4)
O2 S1 1.460(4)
O3 S1 1.456(3)
O4 H4C 0.9516
O5 S3 1.456(3)
O6 S3 1.458(3)
O7 S3 1.466(3)
O8 H8C 1.0424
O9 H9C 1.0523
O10 S5 1.460(3)
O11 S5 1.461(3)
O12 S5 1.455(3)
O13 S7 1.447(3)
O14 S7 1.462(3)
O15 S7 1.462(3)
O16 H16C 1.0270
C25 N4 1.320(6)
C25 N6 1.321(6)
C25 N5 1.326(6)
C26 N1 1.314(6)
C26 N2 1.322(6)
C26 N3 1.329(6)
C27 N8 1.322(6)
C27 N7 1.324(6)
C27 N9 1.325(6)
C28 N11 1.319(6)
C28 N10 1.325(6)
C28 N12 1.329(6)
N1 H1A 0.8800
N1 H1B 0.8800
N2 H2A 0.8800
N2 H2B 0.8800
N3 H3A 0.8800
N3 H3B 0.8800
N4 H4A 0.8800
N4 H4B 0.8800
N5 H5A 0.8800
N5 H5B 0.8800
N6 H6A 0.8800
N6 H6B 0.8800
N7 H7A 0.8800
N7 H7B 0.8800
N8 H8A 0.8800
N8 H8B 0.8800
N9 H9A 0.8800
N9 H9B 0.8800
N10 H10A 0.8800
N10 H10B 0.8800
N11 H11A 0.8800
N11 H11B 0.8800
N12 H12A 0.8800
N12 H12B 0.8800

loop_
_geom_hbond_atom_site_label_D
_geom_hbond_atom_site_label_H
_geom_hbond_atom_site_label_A
_geom_hbond_distance_DH
_geom_hbond_distance_HA
_geom_hbond_distance_DA
_geom_hbond_angle_DHA
_geom_hbond_site_symmetry_A
N12 H12B O15 0.88 2.08 2.940(5) 165.1 .
N12 H12A O12 0.88 2.19 2.985(6) 149.4 .
N11 H11A O2 0.88 2.05 2.918(5) 168.2 .
N11 H11B O7 0.88 2.23 2.967(5) 140.8 .
N10 H10B O14 0.88 2.10 2.947(5) 161.7 .
N10 H10A O1 0.88 2.28 3.133(6) 163.5 .
N9 H9B O10 0.88 2.03 2.872(5) 158.6 4_565
N9 H9A O14 0.88 2.04 2.837(6) 150.0 4_665
N8 H8B O1 0.88 2.25 2.955(5) 137.4 4_665
N8 H8A O6 0.88 2.08 2.920(6) 159.3 4_565
N7 H7B O12 0.88 2.09 2.962(5) 174.5 4_565
N7 H7A O7 0.88 2.06 2.935(5) 172.3 4_565
N6 H6B O3 0.88 2.10 2.926(5) 157.1 4_666
N6 H6A O6 0.88 2.06 2.935(5) 170.3 4_566
N5 H5B O13 0.88 2.18 2.896(5) 138.8 4_665
N5 H5A O10 0.88 2.07 2.943(5) 172.3 4_565
N4 H4B O11 0.88 2.03 2.888(5) 166.3 4_565
N4 H4A O5 0.88 2.04 2.895(5) 164.9 4_566
N3 H3B O5 0.88 2.18 2.966(6) 149.3 4_566
N3 H3A O2 0.88 2.04 2.912(5) 172.7 4_566
N2 H2B O11 0.88 2.11 2.905(5) 150.4 4_565
N2 H2A O15 0.88 2.02 2.890(6) 167.9 4_565
N1 H1B O3 0.88 2.09 2.924(5) 156.9 4_566
N1 H1A O13 0.88 2.18 3.004(6) 155.3 4_565
O16 H16C O9 1.03 2.21 3.061(5) 138.7 .
O9 H9C O8 1.05 2.21 2.930(5) 124.0 .
O8 H8C O4 1.04 2.22 3.170(5) 149.8 .
O4 H4C O16 0.95 2.19 2.959(5) 137.2 .
